data_7710387
loop_
_publ_author_name
'Mukhopadhyay, Narottam'
'Sengupta, Arunava'
'Vijay, Aswin Kottapurath'
'Lloret, Francesc'
'Mukherjee, Rabindranath'

_publ_section_title
;
 Ni(ii) complexes of a new tetradentate NN&#x2032;N&#x2032;&#x2032;O
 picolinoyl-1,2-phenylenediamide-phenolate redox-active ligand at
 different redox levels
;
_journal_name_full 'Dalton Transactions'
_journal_paper_doi 10.1039/D2DT01043G
_journal_year 2022
_chemical_formula_moiety 'C26 H28 N3 Ni O2, C10 H10 Co, C6 H6'
_chemical_formula_sum 'C42 H44 Co N3 Ni O2'
_chemical_formula_weight 740.44
_chemical_name_common 3
_chemical_name_systematic '[Co(AE\<z5-C5H5)2][Ni(L2)]'
_chemical_properties_physical Air-sensitive,Moisture-sensitive,Oxygen-sensitive,Oxygen-sensitive
_space_group_crystal_system triclinic
_space_group_IT_number 2
_space_group_name_Hall '-P 1'
_space_group_name_H-M_alt 'P -1'
_atom_sites_solution_hydrogens geom
_atom_sites_solution_primary dual
_audit_creation_date 2022-03-25
_audit_creation_method
;
Olex2 1.5
(compiled 2021.12.09 svn.r5202d8cf for OlexSys, GUI svn.r6439)
;
_audit_update_record
;
2022-04-04 deposited with the CCDC.	2022-04-22 downloaded from the CCDC.
;
_cell_angle_alpha 85.954(2)
_cell_angle_beta 81.575(3)
_cell_angle_gamma 89.811(3)
_cell_formula_units_Z 4
_cell_length_a 10.6611(9)
_cell_length_b 17.4758(15)
_cell_length_c 19.0544(17)
_cell_measurement_reflns_used 9435
_cell_measurement_temperature 100(2)
_cell_measurement_theta_max 25.027
_cell_measurement_theta_min 2.388
_cell_volume 3502.9(5)
_computing_cell_refinement 'SAINT V8.38A (Bruker, 2018)'
_computing_data_collection 'SAINT V8.38A (Bruker, 2018)'
_computing_data_reduction 'SAINT V8.38A (Bruker, 2018)'
_computing_molecular_graphics 'Olex2 1.5 (Dolomanov et al., 2009)'
_computing_publication_material 'Olex2 1.5 (Dolomanov et al., 2009)'
_computing_structure_refinement 'SHELXL 2018/3 (Sheldrick, 2015)'
_computing_structure_solution 'SHELXT 2018/2 (Sheldrick, 2018)'
_diffrn_ambient_temperature 100
_diffrn_detector_area_resol_mean 7.9580
_diffrn_measured_fraction_theta_full 0.999
_diffrn_measured_fraction_theta_max 0.999
_diffrn_measurement_device_type 'Bruker APEX-II CCD'
_diffrn_measurement_method '\f and \w scans'
_diffrn_radiation_type MoK\a
_diffrn_radiation_wavelength 0.71073
_diffrn_reflns_av_R_equivalents 0.0487
_diffrn_reflns_av_unetI/netI 0.0466
_diffrn_reflns_Laue_measured_fraction_full 0.999
_diffrn_reflns_Laue_measured_fraction_max 0.999
_diffrn_reflns_limit_h_max 12
_diffrn_reflns_limit_h_min -12
_diffrn_reflns_limit_k_max 20
_diffrn_reflns_limit_k_min -20
_diffrn_reflns_limit_l_max 22
_diffrn_reflns_limit_l_min -22
_diffrn_reflns_number 43863
_diffrn_reflns_point_group_measured_fraction_full 0.999
_diffrn_reflns_point_group_measured_fraction_max 0.999
_diffrn_reflns_theta_full 25.027
_diffrn_reflns_theta_max 25.027
_diffrn_reflns_theta_min 2.388
_diffrn_source 'micro-focus sealed X-ray tube'
_diffrn_source_current 1.0
_diffrn_source_power 0.05
_diffrn_source_voltage 50.0
_diffrn_standards_number 0
_exptl_absorpt_coefficient_mu 1.052
_exptl_absorpt_correction_T_max 0.7457
_exptl_absorpt_correction_T_min 0.6412
_exptl_absorpt_correction_type empirical
_exptl_absorpt_process_details
;
SADABS-2016/2 (Bruker,2016/2) was used for absorption correction.
wR2(int) was 0.2050 before and 0.0597 after correction.
The Ratio of minimum to maximum transmission is 0.8599.
The \l/2 correction factor is Not present.
;
_exptl_crystal_colour 'metallic brownish red'
_exptl_crystal_density_diffrn 1.404
_exptl_crystal_density_method 'not measured'
_exptl_crystal_description block
_exptl_crystal_F_000 1552
_exptl_crystal_recrystallization_method Layering
_exptl_crystal_size_max 0.2
_exptl_crystal_size_mid 0.1
_exptl_crystal_size_min 0.05
_exptl_transmission_factor_max 0.746
_exptl_transmission_factor_min 0.641
_refine_diff_density_max 0.515
_refine_diff_density_min -0.383
_refine_diff_density_rms 0.061
_refine_ls_extinction_method none
_refine_ls_goodness_of_fit_ref 1.019
_refine_ls_hydrogen_treatment constr
_refine_ls_matrix_type full
_refine_ls_number_parameters 895
_refine_ls_number_reflns 12386
_refine_ls_number_restraints 0
_refine_ls_restrained_S_all 1.019
_refine_ls_R_factor_all 0.0438
_refine_ls_R_factor_gt 0.0323
_refine_ls_shift/su_max 0.001
_refine_ls_shift/su_mean 0.000
_refine_ls_structure_factor_coef Fsqd
_refine_ls_weighting_details 'w=1/[\s^2^(Fo^2^)+(0.0231P)^2^+2.7197P] where P=(Fo^2^+2Fc^2^)/3'
_refine_ls_weighting_scheme calc
_refine_ls_wR_factor_gt 0.0714
_refine_ls_wR_factor_ref 0.0779
_reflns_Friedel_coverage 0.000
_reflns_number_gt 10284
_reflns_number_total 12386
_reflns_threshold_expression 'I > 2\s(I)'
_cod_data_source_file d2dt01043g2.cif
_cod_data_source_block Complex3
_cod_database_code 7710387
_shelx_shelxl_version_number 2018/3
_shelx_space_group_comment
;
The symmetry employed for this shelxl refinement is uniquely defined
by the following loop, which should always be used as a source of
symmetry information in preference to the above space-group names.
They are only intended as comments.
;
_shelx_estimated_absorpt_t_max 0.949
_shelx_estimated_absorpt_t_min 0.817
_olex2_refinement_description
;
1. Fixed Uiso
 At 1.2 times of:
  All C(H) groups
 At 1.5 times of:
  All C(H,H,H) groups
2.a Aromatic/amide H refined with riding coordinates:
 C36(H36), C16(H16), C40(H40), C42(H42), C60(H60), C14(H14), C27(H27),
 C29(H29), C61(H61), C63(H63), C64(H64), C2(H2), C62(H62), C11(H11), C10(H10),
 C37(H37), C28(H28), C68(H68), C1(H1), C58(H58), C8(H8), C35(H35), C59(H59),
 C67(H67), C34(H34), C53(H53), C9(H9), C30(H30), C3(H3), C72(H72), C57(H57),
 C4(H4), C66(H66), C65(H65), C74(H74), C71(H71), C73(H73), C69(H69), C54(H54),
 C70(H70), C76(H76), C75(H75), C82(H82), C56(H56), C81(H81), C78(H78), C77(H77),
  C83(H83), C80(H80), C55(H55), C84(H84), C79(H79)
2.b Idealised Me refined as rotating group:
 C20(H20A,H20B,H20C), C50(H50A,H50B,H50C), C22(H22A,H22B,H22C), C21(H21A,H21B,
 H21C), C26(H26A,H26B,H26C), C25(H25A,H25B,H25C), C51(H51A,H51B,H51C), C52(H52A,
 H52B,H52C), C47(H47A,H47B,H47C), C24(H24A,H24B,H24C), C46(H46A,H46B,H46C),
 C48(H48A,H48B,H48C)
;
_olex2_submission_special_instructions 'No special instructions were received'

loop_
_space_group_symop_operation_xyz
'x, y, z'
'-x, -y, -z'

loop_
_atom_site_label
_atom_site_type_symbol
_atom_site_fract_x
_atom_site_fract_y
_atom_site_fract_z
_atom_site_U_iso_or_equiv
_atom_site_adp_type
_atom_site_occupancy
_atom_site_site_symmetry_order
_atom_site_calc_flag
_atom_site_refinement_flags_posn
_atom_site_refinement_flags_adp
_atom_site_refinement_flags_occupancy
_atom_site_disorder_assembly
_atom_site_disorder_group
Ni1 Ni 0.89743(3) 0.39622(2) 0.68133(2) 0.01197(7) Uani 1 1 d . . . . .
Ni2 Ni 0.48805(3) 0.10139(2) 0.32361(2) 0.01180(7) Uani 1 1 d . . . . .
Co1 Co 0.74029(3) 0.12016(2) 0.73142(2) 0.01327(8) Uani 1 1 d . . . . .
Co2 Co 0.35674(3) 0.37920(2) 0.26767(2) 0.01402(8) Uani 1 1 d . . . . .
O3 O 0.53230(13) 0.09838(8) 0.22676(8) 0.0132(3) Uani 1 1 d . . . . .
O1 O 0.89281(14) 0.39834(8) 0.77820(8) 0.0138(3) Uani 1 1 d . . . . .
O2 O 1.00684(16) 0.40597(10) 0.47382(8) 0.0231(4) Uani 1 1 d . . . . .
O4 O 0.49405(16) 0.09490(10) 0.53051(9) 0.0235(4) Uani 1 1 d . . . . .
N1 N 1.06964(17) 0.41993(10) 0.65076(10) 0.0141(4) Uani 1 1 d . . . . .
N4 N 0.64507(17) 0.07700(10) 0.35326(10) 0.0140(4) Uani 1 1 d . . . . .
N6 N 0.32721(17) 0.12307(10) 0.30823(10) 0.0134(4) Uani 1 1 d . . . . .
N3 N 0.72881(17) 0.37483(10) 0.69783(10) 0.0130(4) Uani 1 1 d . . . . .
N2 N 0.88652(17) 0.39105(11) 0.58705(10) 0.0154(4) Uani 1 1 d . . . . .
N5 N 0.43062(17) 0.10894(11) 0.41812(10) 0.0151(4) Uani 1 1 d . . . . .
C19 C 0.3765(2) 0.36291(13) 0.90633(12) 0.0162(5) Uani 1 1 d . . . . .
C39 C 0.3125(2) 0.12388(11) 0.23699(12) 0.0113(5) Uani 1 1 d . . . . .
C12 C 0.6766(2) 0.35891(12) 0.63767(12) 0.0128(5) Uani 1 1 d . . . . .
C36 C 0.0551(2) 0.18333(14) 0.44096(13) 0.0202(5) Uani 1 1 d . . . . .
H36 H -0.030072 0.200469 0.444530 0.024 Uiso 1 1 calc R U . . .
C16 C 0.6135(2) 0.37542(12) 0.91598(12) 0.0135(5) Uani 1 1 d . . . . .
H16 H 0.591149 0.374471 0.966167 0.016 Uiso 1 1 calc R U . . .
C38 C 0.2451(2) 0.14017(12) 0.36842(12) 0.0128(5) Uani 1 1 d . . . . .
C6 C 0.9914(2) 0.40655(13) 0.53914(13) 0.0182(5) Uani 1 1 d . . . . .
C13 C 0.6773(2) 0.37514(12) 0.76912(12) 0.0120(5) Uani 1 1 d . . . . .
C43 C 0.4395(2) 0.12000(12) 0.11881(12) 0.0125(5) Uani 1 1 d . . . . .
C40 C 0.2026(2) 0.13304(12) 0.20527(12) 0.0131(5) Uani 1 1 d . . . . .
H40 H 0.123127 0.138481 0.234341 0.016 Uiso 1 1 calc R U . . .
C42 C 0.3262(2) 0.12976(12) 0.08955(12) 0.0138(5) Uani 1 1 d . . . . .
H42 H 0.330627 0.133381 0.039270 0.017 Uiso 1 1 calc R U . . .
C15 C 0.5177(2) 0.36810(12) 0.87461(12) 0.0137(5) Uani 1 1 d . . . . .
C33 C 0.3031(2) 0.13275(12) 0.43174(12) 0.0150(5) Uani 1 1 d . . . . .
C44 C 0.4310(2) 0.11306(12) 0.19303(12) 0.0120(5) Uani 1 1 d . . . . .
C49 C 0.5696(2) 0.12064(13) 0.07158(12) 0.0140(5) Uani 1 1 d . . . . .
C60 C 0.7068(2) 0.07692(14) 0.63958(12) 0.0202(5) Uani 1 1 d . . . . .
H60 H 0.635996 0.046335 0.633815 0.024 Uiso 1 1 calc R U . . .
C7 C 0.7657(2) 0.36835(13) 0.57385(12) 0.0154(5) Uani 1 1 d . . . . .
C14 C 0.5513(2) 0.36747(12) 0.80077(12) 0.0130(5) Uani 1 1 d . . . . .
H14 H 0.487048 0.361715 0.771811 0.016 Uiso 1 1 calc R U . . .
C27 C 0.7542(2) 0.06130(12) 0.31271(12) 0.0154(5) Uani 1 1 d . . . . .
H27 H 0.758376 0.065047 0.262438 0.019 Uiso 1 1 calc R U . . .
C5 C 1.0989(2) 0.42617(13) 0.57880(12) 0.0161(5) Uani 1 1 d . . . . .
C23 C 0.8464(2) 0.39003(13) 0.93407(12) 0.0144(5) Uani 1 1 d . . . . .
C29 C 0.8554(2) 0.03414(14) 0.41529(13) 0.0215(5) Uani 1 1 d . . . . .
H29 H 0.927803 0.019067 0.436486 0.026 Uiso 1 1 calc R U . . .
C61 C 0.8231(2) 0.04944(13) 0.65893(12) 0.0177(5) Uani 1 1 d . . . . .
H61 H 0.844041 -0.002849 0.667989 0.021 Uiso 1 1 calc R U . . .
C63 C 0.4065(2) 0.44985(13) 0.33876(12) 0.0181(5) Uani 1 1 d . . . . .
H63 H 0.430696 0.502256 0.329241 0.022 Uiso 1 1 calc R U . . .
C64 C 0.4898(2) 0.38611(13) 0.33303(13) 0.0193(5) Uani 1 1 d . . . . .
H64 H 0.579064 0.388258 0.319079 0.023 Uiso 1 1 calc R U . . .
C2 C 1.2805(2) 0.45658(13) 0.66054(13) 0.0192(5) Uani 1 1 d . . . . .
H2 H 1.342580 0.466327 0.689875 0.023 Uiso 1 1 calc R U . . .
C62 C 0.9030(2) 0.11367(13) 0.66245(13) 0.0194(5) Uani 1 1 d . . . . .
H62 H 0.986509 0.111992 0.674296 0.023 Uiso 1 1 calc R U . . .
C18 C 0.7734(2) 0.38676(12) 0.81265(12) 0.0118(5) Uani 1 1 d . . . . .
C11 C 0.5539(2) 0.33364(13) 0.63213(13) 0.0163(5) Uani 1 1 d . . . . .
H11 H 0.492295 0.327252 0.673523 0.020 Uiso 1 1 calc R U . . .
C10 C 0.5219(2) 0.31787(14) 0.56634(13) 0.0207(5) Uani 1 1 d . . . . .
H10 H 0.438634 0.300381 0.563440 0.025 Uiso 1 1 calc R U . . .
C20 C 0.3195(2) 0.28806(14) 0.88684(14) 0.0246(6) Uani 1 1 d . . . . .
H20A H 0.326944 0.287687 0.834990 0.037 Uiso 1 1 calc R U . . .
H20B H 0.229823 0.284476 0.907642 0.037 Uiso 1 1 calc R U . . .
H20C H 0.365275 0.244249 0.905458 0.037 Uiso 1 1 calc R U . . .
C37 C 0.1190(2) 0.16524(13) 0.37489(13) 0.0161(5) Uani 1 1 d . . . . .
H37 H 0.076874 0.169928 0.334184 0.019 Uiso 1 1 calc R U . . .
C28 C 0.8609(2) 0.03980(13) 0.34213(13) 0.0190(5) Uani 1 1 d . . . . .
H28 H 0.937450 0.028970 0.312375 0.023 Uiso 1 1 calc R U . . .
C17 C 0.7426(2) 0.38419(12) 0.88667(12) 0.0125(5) Uani 1 1 d . . . . .
C68 C 0.4477(2) 0.37391(14) 0.16637(12) 0.0208(5) Uani 1 1 d . . . . .
H68 H 0.536855 0.371610 0.152352 0.025 Uiso 1 1 calc R U . . .
C1 C 1.1590(2) 0.43458(12) 0.69060(13) 0.0160(5) Uani 1 1 d . . . . .
H1 H 1.138299 0.429722 0.740937 0.019 Uiso 1 1 calc R U . . .
C58 C 0.8348(2) 0.18113(13) 0.64493(13) 0.0222(6) Uani 1 1 d . . . . .
H58 H 0.864870 0.232417 0.643361 0.027 Uiso 1 1 calc R U . . .
C8 C 0.7320(2) 0.35322(14) 0.50869(13) 0.0225(6) Uani 1 1 d . . . . .
H8 H 0.792010 0.360441 0.466669 0.027 Uiso 1 1 calc R U . . .
C45 C 0.0847(2) 0.14172(13) 0.09843(12) 0.0166(5) Uani 1 1 d . . . . .
C41 C 0.2078(2) 0.13433(12) 0.13114(12) 0.0136(5) Uani 1 1 d . . . . .
C35 C 0.1135(2) 0.17677(14) 0.50117(13) 0.0230(6) Uani 1 1 d . . . . .
H35 H 0.068962 0.189998 0.545533 0.028 Uiso 1 1 calc R U . . .
C50 C 0.6497(2) 0.18698(13) 0.09079(13) 0.0183(5) Uani 1 1 d . . . . .
H50A H 0.662226 0.179064 0.140723 0.028 Uiso 1 1 calc R U . . .
H50B H 0.605752 0.235590 0.083561 0.028 Uiso 1 1 calc R U . . .
H50C H 0.732289 0.188532 0.060340 0.028 Uiso 1 1 calc R U . . .
C22 C 0.3546(2) 0.36449(16) 0.98757(13) 0.0251(6) Uani 1 1 d . . . . .
H22A H 0.396900 0.320565 1.008620 0.038 Uiso 1 1 calc R U . . .
H22B H 0.263479 0.361731 1.004941 0.038 Uiso 1 1 calc R U . . .
H22C H 0.389614 0.412198 1.001054 0.038 Uiso 1 1 calc R U . . .
C21 C 0.3059(2) 0.43093(14) 0.87484(14) 0.0246(6) Uani 1 1 d . . . . .
H21A H 0.343674 0.479125 0.885282 0.037 Uiso 1 1 calc R U . . .
H21B H 0.216366 0.428722 0.895949 0.037 Uiso 1 1 calc R U . . .
H21C H 0.312763 0.428285 0.823214 0.037 Uiso 1 1 calc R U . . .
C59 C 0.7146(2) 0.15834(14) 0.63032(12) 0.0216(5) Uani 1 1 d . . . . .
H59 H 0.650384 0.191600 0.616693 0.026 Uiso 1 1 calc R U . . .
C67 C 0.2815(2) 0.42186(14) 0.36107(12) 0.0197(5) Uani 1 1 d . . . . .
H67 H 0.207303 0.452215 0.368816 0.024 Uiso 1 1 calc R U . . .
C26 C 0.7928(2) 0.38764(14) 1.01356(12) 0.0190(5) Uani 1 1 d . . . . .
H26A H 0.736819 0.431586 1.022547 0.028 Uiso 1 1 calc R U . . .
H26B H 0.862670 0.389863 1.041523 0.028 Uiso 1 1 calc R U . . .
H26C H 0.744536 0.339936 1.027324 0.028 Uiso 1 1 calc R U . . .
C34 C 0.2379(2) 0.15068(14) 0.49666(13) 0.0208(5) Uani 1 1 d . . . . .
H34 H 0.277824 0.145223 0.538129 0.025 Uiso 1 1 calc R U . . .
C32 C 0.5115(2) 0.09354(13) 0.46507(13) 0.0176(5) Uani 1 1 d . . . . .
C53 C 0.7137(2) 0.05756(13) 0.82687(12) 0.0163(5) Uani 1 1 d . . . . .
H53 H 0.737319 0.005703 0.835727 0.020 Uiso 1 1 calc R U . . .
C9 C 0.6096(2) 0.32732(14) 0.50500(13) 0.0241(6) Uani 1 1 d . . . . .
H9 H 0.586499 0.316175 0.460501 0.029 Uiso 1 1 calc R U . . .
C30 C 0.7417(2) 0.05097(14) 0.45733(13) 0.0215(5) Uani 1 1 d . . . . .
H30 H 0.735461 0.047495 0.507710 0.026 Uiso 1 1 calc R U . . .
C3 C 1.3107(2) 0.46425(14) 0.58726(13) 0.0226(6) Uani 1 1 d . . . . .
H3 H 1.393365 0.480059 0.565618 0.027 Uiso 1 1 calc R U . . .
C72 C 0.3749(2) 0.44160(13) 0.17208(12) 0.0178(5) Uani 1 1 d . . . . .
H72 H 0.406170 0.492653 0.162222 0.021 Uiso 1 1 calc R U . . .
C31 C 0.6387(2) 0.07268(13) 0.42496(12) 0.0160(5) Uani 1 1 d . . . . .
C25 C 0.9227(2) 0.46533(13) 0.91571(12) 0.0178(5) Uani 1 1 d . . . . .
H25A H 0.960786 0.468009 0.865552 0.027 Uiso 1 1 calc R U . . .
H25B H 0.989820 0.466827 0.945676 0.027 Uiso 1 1 calc R U . . .
H25C H 0.866075 0.509048 0.924218 0.027 Uiso 1 1 calc R U . . .
C57 C 0.5962(2) 0.08310(14) 0.80816(12) 0.0218(5) Uani 1 1 d . . . . .
H57 H 0.527012 0.051310 0.802095 0.026 Uiso 1 1 calc R U . . .
C51 C 0.6396(2) 0.04466(13) 0.08254(13) 0.0205(5) Uani 1 1 d . . . . .
H51A H 0.722221 0.046770 0.052149 0.031 Uiso 1 1 calc R U . . .
H51B H 0.589189 0.002251 0.070002 0.031 Uiso 1 1 calc R U . . .
H51C H 0.652018 0.036527 0.132469 0.031 Uiso 1 1 calc R U . . .
C4 C 1.2180(2) 0.44844(14) 0.54562(13) 0.0228(6) Uani 1 1 d . . . . .
H4 H 1.236730 0.452949 0.495192 0.027 Uiso 1 1 calc R U . . .
C66 C 0.2861(2) 0.34085(14) 0.36982(12) 0.0227(6) Uani 1 1 d . . . . .
H66 H 0.215816 0.307398 0.384887 0.027 Uiso 1 1 calc R U . . .
C65 C 0.4146(2) 0.31828(14) 0.35212(13) 0.0223(6) Uani 1 1 d . . . . .
H65 H 0.444955 0.267105 0.352859 0.027 Uiso 1 1 calc R U . . .
C74 C 1.2446(2) 0.73557(14) 0.73582(13) 0.0217(5) Uani 1 1 d . . . . .
H74 H 1.301526 0.776272 0.739556 0.026 Uiso 1 1 calc R U . . .
C52 C 0.5595(2) 0.13421(16) -0.00753(12) 0.0243(6) Uani 1 1 d . . . . .
H52A H 0.517500 0.183291 -0.015916 0.036 Uiso 1 1 calc R U . . .
H52B H 0.509826 0.092639 -0.022183 0.036 Uiso 1 1 calc R U . . .
H52C H 0.644595 0.135410 -0.035191 0.036 Uiso 1 1 calc R U . . .
C71 C 0.2466(2) 0.41947(14) 0.19521(13) 0.0208(5) Uani 1 1 d . . . . .
H71 H 0.176863 0.453221 0.203805 0.025 Uiso 1 1 calc R U . . .
C73 C 1.2195(2) 0.67867(14) 0.79044(13) 0.0233(6) Uani 1 1 d . . . . .
H73 H 1.258430 0.680705 0.832056 0.028 Uiso 1 1 calc R U . . .
C69 C 0.3647(3) 0.31002(14) 0.18521(13) 0.0250(6) Uani 1 1 d . . . . .
H69 H 0.388425 0.257557 0.185611 0.030 Uiso 1 1 calc R U . . .
C54 C 0.7901(2) 0.12327(14) 0.83003(13) 0.0227(6) Uani 1 1 d . . . . .
H54 H 0.874131 0.123186 0.841110 0.027 Uiso 1 1 calc R U . . .
C70 C 0.2408(2) 0.33812(14) 0.20325(13) 0.0242(6) Uani 1 1 d . . . . .
H70 H 0.166460 0.307901 0.218147 0.029 Uiso 1 1 calc R U . . .
C76 C 1.1030(2) 0.67322(15) 0.67019(14) 0.0264(6) Uani 1 1 d . . . . .
H76 H 1.061834 0.671604 0.629348 0.032 Uiso 1 1 calc R U . . .
C75 C 1.1862(2) 0.73286(15) 0.67577(14) 0.0254(6) Uani 1 1 d . . . . .
H75 H 1.203048 0.771864 0.638239 0.030 Uiso 1 1 calc R U . . .
C82 C 0.8734(2) -0.17986(14) 0.19584(14) 0.0261(6) Uani 1 1 d . . . . .
H82 H 0.932151 -0.184792 0.153825 0.031 Uiso 1 1 calc R U . . .
C56 C 0.5995(3) 0.16444(15) 0.80004(13) 0.0274(6) Uani 1 1 d . . . . .
H56 H 0.533047 0.196586 0.787559 0.033 Uiso 1 1 calc R U . . .
C81 C 0.8737(2) -0.23247(14) 0.25371(14) 0.0256(6) Uani 1 1 d . . . . .
H81 H 0.933761 -0.272826 0.251788 0.031 Uiso 1 1 calc R U . . .
C47 C 0.1042(2) 0.13167(18) 0.01886(14) 0.0331(7) Uani 1 1 d . . . . .
H47A H 0.161233 0.171994 -0.005842 0.050 Uiso 1 1 calc R U . . .
H47B H 0.022281 0.135213 0.001293 0.050 Uiso 1 1 calc R U . . .
H47C H 0.141519 0.081334 0.009920 0.050 Uiso 1 1 calc R U . . .
C78 C 1.1379(2) 0.61884(14) 0.78449(14) 0.0257(6) Uani 1 1 d . . . . .
H78 H 1.121342 0.579553 0.821778 0.031 Uiso 1 1 calc R U . . .
C77 C 1.0810(2) 0.61641(14) 0.72469(15) 0.0275(6) Uani 1 1 d . . . . .
H77 H 1.025521 0.575003 0.720703 0.033 Uiso 1 1 calc R U . . .
C24 C 0.9367(2) 0.32155(14) 0.92284(13) 0.0207(5) Uani 1 1 d . . . . .
H24A H 0.888730 0.273546 0.935340 0.031 Uiso 1 1 calc R U . . .
H24B H 1.002990 0.324444 0.953150 0.031 Uiso 1 1 calc R U . . .
H24C H 0.975649 0.323068 0.872875 0.031 Uiso 1 1 calc R U . . .
C83 C 0.7878(3) -0.12021(15) 0.19918(16) 0.0322(7) Uani 1 1 d . . . . .
H83 H 0.787775 -0.083851 0.159694 0.039 Uiso 1 1 calc R U . . .
C80 C 0.7864(3) -0.22617(15) 0.31427(14) 0.0290(6) Uani 1 1 d . . . . .
H80 H 0.785982 -0.262550 0.353784 0.035 Uiso 1 1 calc R U . . .
C55 C 0.7185(3) 0.18917(14) 0.81369(13) 0.0290(6) Uani 1 1 d . . . . .
H55 H 0.746187 0.240947 0.812236 0.035 Uiso 1 1 calc R U . . .
C84 C 0.7029(3) -0.11388(15) 0.25997(16) 0.0331(7) Uani 1 1 d . . . . .
H84 H 0.645311 -0.072229 0.262490 0.040 Uiso 1 1 calc R U . . .
C79 C 0.6995(3) -0.16676(17) 0.31743(16) 0.0345(7) Uani 1 1 d . . . . .
H79 H 0.638486 -0.162599 0.358623 0.041 Uiso 1 1 calc R U . . .
C46 C 0.0291(3) 0.22135(16) 0.10988(18) 0.0417(8) Uani 1 1 d . . . . .
H46A H 0.010208 0.228021 0.160977 0.063 Uiso 1 1 calc R U . . .
H46B H -0.049125 0.226568 0.088641 0.063 Uiso 1 1 calc R U . . .
H46C H 0.090478 0.260523 0.087371 0.063 Uiso 1 1 calc R U . . .
C48 C -0.0114(3) 0.08104(19) 0.13419(16) 0.0458(9) Uani 1 1 d . . . . .
H48A H 0.024500 0.029839 0.128030 0.069 Uiso 1 1 calc R U . . .
H48B H -0.089135 0.085549 0.112413 0.069 Uiso 1 1 calc R U . . .
H48C H -0.031237 0.088841 0.185038 0.069 Uiso 1 1 calc R U . . .

loop_
_atom_site_aniso_label
_atom_site_aniso_U_11
_atom_site_aniso_U_22
_atom_site_aniso_U_33
_atom_site_aniso_U_23
_atom_site_aniso_U_13
_atom_site_aniso_U_12
Ni1 0.01080(15) 0.01406(15) 0.01090(15) -0.00129(12) -0.00084(11) -0.00083(11)
Ni2 0.01032(15) 0.01380(15) 0.01106(15) 0.00011(12) -0.00132(11) 0.00081(11)
Co1 0.01544(17) 0.01042(15) 0.01335(17) -0.00035(13) -0.00037(13) 0.00004(11)
Co2 0.01659(17) 0.01027(15) 0.01475(17) 0.00004(13) -0.00121(13) -0.00021(12)
O3 0.0097(8) 0.0167(8) 0.0133(8) -0.0004(7) -0.0027(6) 0.0018(6)
O1 0.0102(8) 0.0176(8) 0.0133(8) -0.0023(7) 0.0002(6) -0.0022(6)
O2 0.0222(10) 0.0345(10) 0.0120(9) -0.0017(8) -0.0005(7) -0.0032(7)
O4 0.0221(10) 0.0359(10) 0.0125(9) -0.0002(8) -0.0032(7) 0.0034(7)
N1 0.0157(10) 0.0127(9) 0.0137(10) -0.0007(8) -0.0017(8) 0.0000(7)
N4 0.0142(10) 0.0125(9) 0.0149(10) 0.0003(8) -0.0020(8) -0.0011(7)
N6 0.0122(10) 0.0143(9) 0.0133(10) -0.0001(8) -0.0010(8) 0.0008(7)
N3 0.0131(10) 0.0137(9) 0.0123(10) -0.0017(8) -0.0020(8) -0.0005(7)
N2 0.0150(10) 0.0186(10) 0.0124(10) -0.0007(8) -0.0014(8) -0.0002(8)
N5 0.0127(10) 0.0200(10) 0.0123(10) -0.0001(8) -0.0015(8) 0.0011(8)
C19 0.0136(12) 0.0172(12) 0.0167(12) 0.0011(10) 0.0008(9) -0.0005(9)
C39 0.0139(12) 0.0067(10) 0.0133(12) 0.0010(9) -0.0022(9) -0.0011(8)
C12 0.0159(12) 0.0093(11) 0.0141(12) -0.0014(9) -0.0048(9) 0.0026(8)
C36 0.0132(12) 0.0246(13) 0.0211(13) -0.0013(11) 0.0027(10) 0.0005(10)
C16 0.0164(12) 0.0107(11) 0.0122(12) 0.0007(9) 0.0009(9) -0.0002(9)
C38 0.0143(12) 0.0103(11) 0.0131(12) -0.0006(9) -0.0001(9) -0.0012(8)
C6 0.0194(13) 0.0184(12) 0.0168(13) -0.0019(10) -0.0019(10) 0.0009(9)
C13 0.0139(12) 0.0078(10) 0.0138(12) 0.0001(9) -0.0012(9) -0.0003(8)
C43 0.0136(12) 0.0092(10) 0.0144(12) 0.0002(9) -0.0014(9) -0.0003(8)
C40 0.0126(12) 0.0104(11) 0.0157(12) 0.0002(9) -0.0008(9) 0.0011(8)
C42 0.0156(12) 0.0146(11) 0.0110(11) 0.0007(9) -0.0016(9) -0.0034(9)
C15 0.0128(12) 0.0102(11) 0.0176(12) -0.0001(10) -0.0010(9) -0.0014(8)
C33 0.0140(12) 0.0139(11) 0.0163(12) 0.0002(10) -0.0005(9) -0.0003(9)
C44 0.0119(11) 0.0079(10) 0.0163(12) -0.0015(9) -0.0016(9) -0.0009(8)
C49 0.0116(12) 0.0166(12) 0.0135(12) -0.0028(10) 0.0001(9) -0.0026(9)
C60 0.0247(14) 0.0221(13) 0.0134(12) -0.0023(10) -0.0012(10) -0.0020(10)
C7 0.0144(12) 0.0161(12) 0.0160(12) -0.0010(10) -0.0037(9) 0.0018(9)
C14 0.0122(12) 0.0103(11) 0.0171(12) -0.0003(9) -0.0041(9) -0.0003(8)
C27 0.0155(12) 0.0161(12) 0.0140(12) -0.0006(10) 0.0001(9) -0.0015(9)
C5 0.0154(12) 0.0162(12) 0.0159(12) 0.0006(10) -0.0007(9) 0.0017(9)
C23 0.0125(12) 0.0174(12) 0.0134(12) 0.0000(10) -0.0025(9) -0.0003(9)
C29 0.0162(13) 0.0266(14) 0.0227(14) 0.0007(11) -0.0075(10) 0.0033(10)
C61 0.0226(13) 0.0145(12) 0.0137(12) -0.0020(10) 0.0053(10) 0.0011(9)
C63 0.0238(13) 0.0158(12) 0.0155(12) -0.0015(10) -0.0052(10) -0.0015(9)
C64 0.0184(13) 0.0208(12) 0.0198(13) -0.0007(11) -0.0063(10) 0.0003(10)
C2 0.0147(12) 0.0204(12) 0.0225(13) -0.0017(11) -0.0027(10) -0.0018(9)
C62 0.0142(12) 0.0197(12) 0.0223(13) -0.0014(11) 0.0043(10) 0.0000(9)
C18 0.0107(11) 0.0081(10) 0.0161(12) -0.0004(9) -0.0009(9) -0.0006(8)
C11 0.0145(12) 0.0167(12) 0.0180(12) -0.0035(10) -0.0017(9) 0.0020(9)
C10 0.0161(13) 0.0244(13) 0.0238(14) -0.0052(11) -0.0084(10) 0.0005(10)
C20 0.0161(13) 0.0246(13) 0.0312(15) 0.0000(12) 0.0023(11) -0.0058(10)
C37 0.0129(12) 0.0168(12) 0.0185(13) -0.0011(10) -0.0025(9) -0.0011(9)
C28 0.0158(13) 0.0199(12) 0.0215(13) -0.0019(11) -0.0029(10) 0.0026(9)
C17 0.0145(12) 0.0075(10) 0.0150(12) -0.0005(9) -0.0008(9) -0.0006(8)
C68 0.0254(14) 0.0212(13) 0.0144(13) -0.0015(10) 0.0022(10) 0.0045(10)
C1 0.0161(12) 0.0162(12) 0.0158(12) -0.0013(10) -0.0027(10) 0.0003(9)
C58 0.0283(14) 0.0157(12) 0.0190(13) 0.0017(11) 0.0068(11) -0.0025(10)
C8 0.0218(14) 0.0286(14) 0.0169(13) -0.0007(11) -0.0023(10) -0.0005(10)
C45 0.0119(12) 0.0213(12) 0.0167(12) 0.0024(10) -0.0044(9) -0.0016(9)
C41 0.0139(12) 0.0084(10) 0.0182(12) 0.0010(9) -0.0028(9) -0.0022(8)
C35 0.0198(13) 0.0307(14) 0.0160(13) -0.0024(11) 0.0066(10) 0.0010(10)
C50 0.0151(12) 0.0191(12) 0.0200(13) -0.0001(10) -0.0001(10) -0.0047(9)
C22 0.0130(13) 0.0393(16) 0.0213(14) 0.0000(12) 0.0020(10) -0.0019(11)
C21 0.0160(13) 0.0295(14) 0.0265(14) 0.0005(12) 0.0022(11) 0.0074(10)
C59 0.0297(15) 0.0231(13) 0.0112(12) 0.0006(10) -0.0011(10) 0.0064(10)
C67 0.0215(13) 0.0242(13) 0.0134(12) -0.0044(10) -0.0010(10) 0.0025(10)
C26 0.0184(13) 0.0259(13) 0.0127(12) -0.0004(10) -0.0032(10) -0.0031(10)
C34 0.0210(13) 0.0290(14) 0.0115(12) 0.0004(11) -0.0008(10) 0.0009(10)
C32 0.0161(13) 0.0181(12) 0.0180(13) 0.0005(10) -0.0016(10) 0.0002(9)
C53 0.0227(13) 0.0139(11) 0.0114(12) 0.0026(10) -0.0014(10) -0.0011(9)
C9 0.0282(15) 0.0305(14) 0.0163(13) -0.0043(11) -0.0115(11) -0.0002(11)
C30 0.0218(14) 0.0271(14) 0.0162(13) 0.0020(11) -0.0064(10) 0.0017(10)
C3 0.0136(13) 0.0274(14) 0.0250(14) 0.0012(11) 0.0015(10) -0.0035(10)
C72 0.0259(14) 0.0127(11) 0.0142(12) 0.0020(10) -0.0018(10) -0.0006(9)
C31 0.0160(12) 0.0161(12) 0.0161(12) 0.0015(10) -0.0040(10) -0.0025(9)
C25 0.0167(12) 0.0215(13) 0.0156(12) -0.0012(10) -0.0041(10) -0.0040(9)
C57 0.0197(13) 0.0273(13) 0.0160(13) 0.0023(11) 0.0035(10) 0.0006(10)
C51 0.0149(13) 0.0202(12) 0.0253(14) -0.0058(11) 0.0033(10) -0.0004(9)
C4 0.0210(14) 0.0298(14) 0.0157(13) 0.0015(11) 0.0022(10) -0.0012(10)
C66 0.0280(15) 0.0263(14) 0.0125(12) 0.0027(11) 0.0002(10) -0.0057(11)
C65 0.0328(15) 0.0160(12) 0.0197(13) 0.0016(11) -0.0105(11) 0.0025(10)
C74 0.0193(13) 0.0197(13) 0.0260(14) -0.0036(11) -0.0024(11) -0.0003(10)
C52 0.0154(13) 0.0420(16) 0.0146(13) -0.0011(12) 0.0007(10) -0.0043(11)
C71 0.0240(14) 0.0210(13) 0.0185(13) 0.0008(11) -0.0078(10) -0.0003(10)
C73 0.0230(14) 0.0266(14) 0.0199(13) -0.0015(11) -0.0028(11) 0.0052(10)
C69 0.0457(17) 0.0124(12) 0.0168(13) -0.0027(11) -0.0032(12) 0.0003(11)
C54 0.0312(15) 0.0222(13) 0.0155(13) -0.0017(11) -0.0057(11) -0.0037(11)
C70 0.0312(15) 0.0231(13) 0.0192(13) -0.0011(11) -0.0069(11) -0.0119(11)
C76 0.0206(14) 0.0349(15) 0.0253(14) -0.0115(12) -0.0047(11) 0.0062(11)
C75 0.0292(15) 0.0256(14) 0.0200(14) 0.0017(11) -0.0010(11) 0.0020(11)
C82 0.0236(14) 0.0250(14) 0.0299(15) -0.0033(12) -0.0041(11) -0.0085(11)
C56 0.0357(16) 0.0260(14) 0.0179(13) -0.0012(11) 0.0038(11) 0.0180(12)
C81 0.0243(14) 0.0208(13) 0.0340(16) -0.0057(12) -0.0104(12) -0.0007(10)
C47 0.0192(14) 0.0576(19) 0.0246(15) -0.0073(14) -0.0083(11) 0.0024(12)
C78 0.0263(14) 0.0185(13) 0.0302(15) 0.0027(12) 0.0010(12) 0.0017(10)
C77 0.0238(14) 0.0188(13) 0.0389(17) -0.0102(12) 0.0028(12) -0.0001(10)
C24 0.0198(13) 0.0245(13) 0.0191(13) -0.0002(11) -0.0075(10) 0.0026(10)
C83 0.0356(17) 0.0201(14) 0.0438(18) 0.0025(13) -0.0181(14) -0.0070(11)
C80 0.0316(16) 0.0319(15) 0.0239(15) 0.0007(12) -0.0072(12) -0.0024(12)
C55 0.058(2) 0.0117(12) 0.0163(13) -0.0029(11) -0.0028(13) 0.0020(12)
C84 0.0317(16) 0.0247(14) 0.0482(19) -0.0163(14) -0.0168(14) 0.0050(11)
C79 0.0253(16) 0.0486(18) 0.0333(17) -0.0211(15) -0.0080(12) 0.0019(13)
C46 0.0349(18) 0.0388(17) 0.060(2) -0.0158(16) -0.0314(16) 0.0186(13)
C48 0.0269(17) 0.071(2) 0.0398(18) 0.0263(17) -0.0194(14) -0.0266(15)

loop_
_atom_type_symbol
_atom_type_description
_atom_type_scat_dispersion_real
_atom_type_scat_dispersion_imag
_atom_type_scat_source
C C 0.0033 0.0016 'International Tables Vol C Tables 4.2.6.8 and 6.1.1.4'
H H 0.0000 0.0000 'International Tables Vol C Tables 4.2.6.8 and 6.1.1.4'
Co Co 0.3494 0.9721 'International Tables Vol C Tables 4.2.6.8 and 6.1.1.4'
N N 0.0061 0.0033 'International Tables Vol C Tables 4.2.6.8 and 6.1.1.4'
Ni Ni 0.3393 1.1124 'International Tables Vol C Tables 4.2.6.8 and 6.1.1.4'
O O 0.0106 0.0060 'International Tables Vol C Tables 4.2.6.8 and 6.1.1.4'

loop_
_geom_angle_atom_site_label_1
_geom_angle_atom_site_label_2
_geom_angle_atom_site_label_3
_geom_angle
_geom_angle_site_symmetry_1
_geom_angle_site_symmetry_3
_geom_angle_publ_flag
O1 Ni1 N1 99.92(7) . . ?
N3 Ni1 O1 87.97(7) . . ?
N3 Ni1 N1 172.02(8) . . ?
N3 Ni1 N2 86.67(8) . . ?
N2 Ni1 O1 174.61(8) . . ?
N2 Ni1 N1 85.45(8) . . ?
O3 Ni2 N4 99.83(7) . . ?
N6 Ni2 O3 88.14(7) . . ?
N6 Ni2 N4 171.89(8) . . ?
N6 Ni2 N5 86.72(8) . . ?
N5 Ni2 O3 174.66(7) . . ?
N5 Ni2 N4 85.34(8) . . ?
C60 Co1 C58 68.74(10) . . ?
C60 Co1 C59 40.78(9) . . ?
C60 Co1 C53 122.68(9) . . ?
C60 Co1 C57 106.83(10) . . ?
C61 Co1 C60 40.91(10) . . ?
C61 Co1 C62 41.16(9) . . ?
C61 Co1 C58 69.06(9) . . ?
C61 Co1 C59 68.69(10) . . ?
C61 Co1 C53 106.51(9) . . ?
C61 Co1 C57 121.29(10) . . ?
C61 Co1 C54 122.88(10) . . ?
C61 Co1 C56 157.57(11) . . ?
C61 Co1 C55 160.05(11) . . ?
C62 Co1 C60 69.08(10) . . ?
C62 Co1 C58 41.21(9) . . ?
C62 Co1 C59 68.79(10) . . ?
C62 Co1 C53 121.55(10) . . ?
C62 Co1 C57 157.40(10) . . ?
C62 Co1 C54 106.96(10) . . ?
C62 Co1 C56 160.10(10) . . ?
C62 Co1 C55 123.57(11) . . ?
C58 Co1 C59 40.51(10) . . ?
C58 Co1 C53 158.27(10) . . ?
C53 Co1 C59 159.50(10) . . ?
C57 Co1 C58 159.86(10) . . ?
C57 Co1 C59 123.49(10) . . ?
C57 Co1 C53 40.66(9) . . ?
C54 Co1 C60 159.32(10) . . ?
C54 Co1 C58 122.48(10) . . ?
C54 Co1 C59 158.46(10) . . ?
C54 Co1 C53 40.84(9) . . ?
C54 Co1 C57 68.61(10) . . ?
C54 Co1 C55 40.96(10) . . ?
C56 Co1 C60 121.93(11) . . ?
C56 Co1 C58 123.52(10) . . ?
C56 Co1 C59 107.74(10) . . ?
C56 Co1 C53 68.66(10) . . ?
C56 Co1 C57 40.89(10) . . ?
C56 Co1 C54 68.67(11) . . ?
C56 Co1 C55 40.55(11) . . ?
C55 Co1 C60 157.99(10) . . ?
C55 Co1 C58 107.82(10) . . ?
C55 Co1 C59 122.56(10) . . ?
C55 Co1 C53 68.69(9) . . ?
C55 Co1 C57 68.51(11) . . ?
C63 Co2 C64 41.09(9) . . ?
C63 Co2 C68 124.67(10) . . ?
C63 Co2 C67 40.89(9) . . ?
C63 Co2 C72 106.52(9) . . ?
C63 Co2 C66 68.58(10) . . ?
C63 Co2 C65 68.96(10) . . ?
C63 Co2 C71 119.53(10) . . ?
C63 Co2 C69 162.39(10) . . ?
C63 Co2 C70 155.14(10) . . ?
C64 Co2 C68 108.15(10) . . ?
C64 Co2 C67 69.04(10) . . ?
C64 Co2 C72 120.80(10) . . ?
C64 Co2 C66 68.89(10) . . ?
C64 Co2 C65 41.14(9) . . ?
C64 Co2 C69 125.73(10) . . ?
C64 Co2 C70 162.33(10) . . ?
C68 Co2 C72 40.60(9) . . ?
C68 Co2 C66 157.64(10) . . ?
C68 Co2 C69 40.75(10) . . ?
C67 Co2 C68 160.88(10) . . ?
C67 Co2 C72 123.37(9) . . ?
C67 Co2 C66 40.59(9) . . ?
C67 Co2 C65 68.72(10) . . ?
C67 Co2 C69 155.99(10) . . ?
C72 Co2 C66 160.28(10) . . ?
C72 Co2 C69 68.49(9) . . ?
C65 Co2 C68 122.41(10) . . ?
C65 Co2 C72 157.17(10) . . ?
C65 Co2 C66 40.77(10) . . ?
C65 Co2 C69 108.69(10) . . ?
C71 Co2 C64 155.63(9) . . ?
C71 Co2 C68 68.53(10) . . ?
C71 Co2 C67 105.81(10) . . ?
C71 Co2 C72 40.87(9) . . ?
C71 Co2 C66 123.54(10) . . ?
C71 Co2 C65 161.09(10) . . ?
C71 Co2 C69 68.51(10) . . ?
C71 Co2 C70 40.94(10) . . ?
C69 Co2 C66 121.81(10) . . ?
C70 Co2 C68 68.53(10) . . ?
C70 Co2 C67 119.95(10) . . ?
C70 Co2 C72 68.76(10) . . ?
C70 Co2 C66 107.21(10) . . ?
C70 Co2 C65 124.81(10) . . ?
C70 Co2 C69 40.55(10) . . ?
C44 O3 Ni2 110.73(13) . . ?
C18 O1 Ni1 110.98(13) . . ?
C5 N1 Ni1 112.51(15) . . ?
C1 N1 Ni1 128.01(16) . . ?
C1 N1 C5 119.4(2) . . ?
C27 N4 Ni2 127.83(16) . . ?
C27 N4 C31 119.60(19) . . ?
C31 N4 Ni2 112.51(15) . . ?
C39 N6 Ni2 112.97(14) . . ?
C38 N6 Ni2 114.61(15) . . ?
C38 N6 C39 132.27(19) . . ?
C12 N3 Ni1 114.53(14) . . ?
C13 N3 Ni1 113.21(14) . . ?
C13 N3 C12 132.23(19) . . ?
C6 N2 Ni1 118.51(16) . . ?
C6 N2 C7 127.8(2) . . ?
C7 N2 Ni1 113.64(15) . . ?
C33 N5 Ni2 113.41(15) . . ?
C32 N5 Ni2 118.42(15) . . ?
C32 N5 C33 128.2(2) . . ?
C20 C19 C15 109.55(18) . . ?
C20 C19 C21 108.7(2) . . ?
C22 C19 C15 112.76(19) . . ?
C22 C19 C20 108.2(2) . . ?
C22 C19 C21 108.4(2) . . ?
C21 C19 C15 109.16(18) . . ?
N6 C39 C40 129.6(2) . . ?
N6 C39 C44 111.30(19) . . ?
C40 C39 C44 119.1(2) . . ?
N3 C12 C7 112.73(19) . . ?
N3 C12 C11 129.5(2) . . ?
C11 C12 C7 117.8(2) . . ?
C37 C36 H36 119.4 . . ?
C35 C36 H36 119.4 . . ?
C35 C36 C37 121.3(2) . . ?
C15 C16 H16 118.6 . . ?
C15 C16 C17 122.9(2) . . ?
C17 C16 H16 118.6 . . ?
N6 C38 C33 112.79(19) . . ?
N6 C38 C37 129.7(2) . . ?
C37 C38 C33 117.5(2) . . ?
O2 C6 N2 129.9(2) . . ?
O2 C6 C5 121.6(2) . . ?
N2 C6 C5 108.5(2) . . ?
N3 C13 C14 129.4(2) . . ?
N3 C13 C18 111.30(19) . . ?
C14 C13 C18 119.3(2) . . ?
C42 C43 C49 121.6(2) . . ?
C44 C43 C42 117.8(2) . . ?
C44 C43 C49 120.50(19) . . ?
C39 C40 H40 119.5 . . ?
C39 C40 C41 121.0(2) . . ?
C41 C40 H40 119.5 . . ?
C43 C42 H42 118.6 . . ?
C41 C42 C43 122.9(2) . . ?
C41 C42 H42 118.6 . . ?
C16 C15 C19 122.8(2) . . ?
C16 C15 C14 118.4(2) . . ?
C14 C15 C19 118.8(2) . . ?
N5 C33 C38 112.17(19) . . ?
C34 C33 N5 126.5(2) . . ?
C34 C33 C38 121.2(2) . . ?
O3 C44 C39 116.65(19) . . ?
O3 C44 C43 122.82(19) . . ?
C43 C44 C39 120.5(2) . . ?
C43 C49 C50 108.79(18) . . ?
C51 C49 C43 111.19(18) . . ?
C51 C49 C50 109.17(19) . . ?
C52 C49 C43 112.58(18) . . ?
C52 C49 C50 106.82(19) . . ?
C52 C49 C51 108.2(2) . . ?
Co1 C60 H60 126.2 . . ?
C61 C60 Co1 69.15(13) . . ?
C61 C60 H60 126.0 . . ?
C61 C60 C59 108.0(2) . . ?
C59 C60 Co1 70.27(14) . . ?
C59 C60 H60 126.0 . . ?
N2 C7 C12 112.1(2) . . ?
C8 C7 N2 126.7(2) . . ?
C8 C7 C12 121.1(2) . . ?
C13 C14 C15 121.1(2) . . ?
C13 C14 H14 119.5 . . ?
C15 C14 H14 119.5 . . ?
N4 C27 H27 119.2 . . ?
N4 C27 C28 121.6(2) . . ?
C28 C27 H27 119.2 . . ?
N1 C5 C6 114.83(19) . . ?
N1 C5 C4 121.6(2) . . ?
C4 C5 C6 123.6(2) . . ?
C17 C23 C26 112.63(18) . . ?
C17 C23 C25 111.21(18) . . ?
C17 C23 C24 108.75(18) . . ?
C26 C23 C25 107.24(19) . . ?
C26 C23 C24 107.67(19) . . ?
C24 C23 C25 109.24(19) . . ?
C28 C29 H29 120.6 . . ?
C28 C29 C30 118.7(2) . . ?
C30 C29 H29 120.6 . . ?
Co1 C61 H61 126.2 . . ?
C60 C61 Co1 69.93(13) . . ?
C60 C61 H61 125.9 . . ?
C60 C61 C62 108.2(2) . . ?
C62 C61 Co1 69.51(13) . . ?
C62 C61 H61 125.9 . . ?
Co2 C63 H63 126.1 . . ?
C64 C63 Co2 69.70(14) . . ?
C64 C63 H63 125.8 . . ?
C67 C63 Co2 69.93(13) . . ?
C67 C63 H63 125.8 . . ?
C67 C63 C64 108.4(2) . . ?
Co2 C64 H64 126.4 . . ?
C63 C64 Co2 69.21(13) . . ?
C63 C64 H64 126.3 . . ?
C63 C64 C65 107.4(2) . . ?
C65 C64 Co2 69.70(14) . . ?
C65 C64 H64 126.3 . . ?
C1 C2 H2 120.4 . . ?
C1 C2 C3 119.3(2) . . ?
C3 C2 H2 120.4 . . ?
Co1 C62 H62 126.3 . . ?
C61 C62 Co1 69.33(13) . . ?
C61 C62 H62 126.2 . . ?
C61 C62 C58 107.5(2) . . ?
C58 C62 Co1 69.75(13) . . ?
C58 C62 H62 126.2 . . ?
O1 C18 C13 116.37(19) . . ?
O1 C18 C17 123.21(19) . . ?
C17 C18 C13 120.4(2) . . ?
C12 C11 H11 119.8 . . ?
C10 C11 C12 120.4(2) . . ?
C10 C11 H11 119.8 . . ?
C11 C10 H10 119.5 . . ?
C9 C10 C11 121.0(2) . . ?
C9 C10 H10 119.5 . . ?
C19 C20 H20A 109.5 . . ?
C19 C20 H20B 109.5 . . ?
C19 C20 H20C 109.5 . . ?
H20A C20 H20B 109.5 . . ?
H20A C20 H20C 109.5 . . ?
H20B C20 H20C 109.5 . . ?
C36 C37 C38 120.2(2) . . ?
C36 C37 H37 119.9 . . ?
C38 C37 H37 119.9 . . ?
C27 C28 C29 119.5(2) . . ?
C27 C28 H28 120.2 . . ?
C29 C28 H28 120.2 . . ?
C16 C17 C23 121.5(2) . . ?
C18 C17 C16 117.7(2) . . ?
C18 C17 C23 120.75(19) . . ?
Co2 C68 H68 126.1 . . ?
C72 C68 Co2 69.80(13) . . ?
C72 C68 H68 125.9 . . ?
C72 C68 C69 108.2(2) . . ?
C69 C68 Co2 69.76(14) . . ?
C69 C68 H68 125.9 . . ?
N1 C1 C2 121.8(2) . . ?
N1 C1 H1 119.1 . . ?
C2 C1 H1 119.1 . . ?
Co1 C58 H58 126.3 . . ?
C62 C58 Co1 69.04(13) . . ?
C62 C58 H58 125.9 . . ?
C59 C58 Co1 70.34(13) . . ?
C59 C58 C62 108.2(2) . . ?
C59 C58 H58 125.9 . . ?
C7 C8 H8 120.1 . . ?
C7 C8 C9 119.8(2) . . ?
C9 C8 H8 120.1 . . ?
C47 C45 C41 113.12(19) . . ?
C47 C45 C46 107.8(2) . . ?
C47 C45 C48 107.7(2) . . ?
C46 C45 C41 109.1(2) . . ?
C46 C45 C48 109.1(2) . . ?
C48 C45 C41 110.00(19) . . ?
C40 C41 C45 119.6(2) . . ?
C42 C41 C40 118.3(2) . . ?
C42 C41 C45 122.2(2) . . ?
C36 C35 H35 120.1 . . ?
C36 C35 C34 119.8(2) . . ?
C34 C35 H35 120.1 . . ?
C49 C50 H50A 109.5 . . ?
C49 C50 H50B 109.5 . . ?
C49 C50 H50C 109.5 . . ?
H50A C50 H50B 109.5 . . ?
H50A C50 H50C 109.5 . . ?
H50B C50 H50C 109.5 . . ?
C19 C22 H22A 109.5 . . ?
C19 C22 H22B 109.5 . . ?
C19 C22 H22C 109.5 . . ?
H22A C22 H22B 109.5 . . ?
H22A C22 H22C 109.5 . . ?
H22B C22 H22C 109.5 . . ?
C19 C21 H21A 109.5 . . ?
C19 C21 H21B 109.5 . . ?
C19 C21 H21C 109.5 . . ?
H21A C21 H21B 109.5 . . ?
H21A C21 H21C 109.5 . . ?
H21B C21 H21C 109.5 . . ?
Co1 C59 H59 127.5 . . ?
C60 C59 Co1 68.95(13) . . ?
C60 C59 H59 126.0 . . ?
C58 C59 Co1 69.15(14) . . ?
C58 C59 C60 108.1(2) . . ?
C58 C59 H59 126.0 . . ?
Co2 C67 H67 126.2 . . ?
C63 C67 Co2 69.18(13) . . ?
C63 C67 H67 125.9 . . ?
C66 C67 Co2 70.29(14) . . ?
C66 C67 C63 108.2(2) . . ?
C66 C67 H67 125.9 . . ?
C23 C26 H26A 109.5 . . ?
C23 C26 H26B 109.5 . . ?
C23 C26 H26C 109.5 . . ?
H26A C26 H26B 109.5 . . ?
H26A C26 H26C 109.5 . . ?
H26B C26 H26C 109.5 . . ?
C33 C34 C35 119.9(2) . . ?
C33 C34 H34 120.0 . . ?
C35 C34 H34 120.0 . . ?
O4 C32 N5 129.7(2) . . ?
O4 C32 C31 121.5(2) . . ?
N5 C32 C31 108.8(2) . . ?
Co1 C53 H53 126.7 . . ?
C57 C53 Co1 69.46(13) . . ?
C57 C53 H53 126.1 . . ?
C57 C53 C54 107.8(2) . . ?
C54 C53 Co1 69.28(13) . . ?
C54 C53 H53 126.1 . . ?
C10 C9 C8 119.9(2) . . ?
C10 C9 H9 120.0 . . ?
C8 C9 H9 120.0 . . ?
C29 C30 H30 120.4 . . ?
C31 C30 C29 119.2(2) . . ?
C31 C30 H30 120.4 . . ?
C2 C3 H3 120.5 . . ?
C2 C3 C4 119.0(2) . . ?
C4 C3 H3 120.5 . . ?
Co2 C72 H72 126.7 . . ?
C68 C72 Co2 69.60(13) . . ?
C68 C72 H72 126.2 . . ?
C68 C72 C71 107.7(2) . . ?
C71 C72 Co2 69.11(13) . . ?
C71 C72 H72 126.2 . . ?
N4 C31 C32 114.82(19) . . ?
N4 C31 C30 121.4(2) . . ?
C30 C31 C32 123.8(2) . . ?
C23 C25 H25A 109.5 . . ?
C23 C25 H25B 109.5 . . ?
C23 C25 H25C 109.5 . . ?
H25A C25 H25B 109.5 . . ?
H25A C25 H25C 109.5 . . ?
H25B C25 H25C 109.5 . . ?
Co1 C57 H57 126.3 . . ?
C53 C57 Co1 69.87(13) . . ?
C53 C57 H57 125.9 . . ?
C53 C57 C56 108.1(2) . . ?
C56 C57 Co1 69.44(14) . . ?
C56 C57 H57 125.9 . . ?
C49 C51 H51A 109.5 . . ?
C49 C51 H51B 109.5 . . ?
C49 C51 H51C 109.5 . . ?
H51A C51 H51B 109.5 . . ?
H51A C51 H51C 109.5 . . ?
H51B C51 H51C 109.5 . . ?
C5 C4 C3 118.9(2) . . ?
C5 C4 H4 120.5 . . ?
C3 C4 H4 120.5 . . ?
Co2 C66 H66 127.3 . . ?
C67 C66 Co2 69.12(13) . . ?
C67 C66 H66 126.0 . . ?
C67 C66 C65 108.1(2) . . ?
C65 C66 Co2 69.19(14) . . ?
C65 C66 H66 126.0 . . ?
Co2 C65 H65 126.3 . . ?
C64 C65 Co2 69.16(13) . . ?
C64 C65 H65 126.0 . . ?
C66 C65 Co2 70.05(14) . . ?
C66 C65 C64 108.0(2) . . ?
C66 C65 H65 126.0 . . ?
C73 C74 H74 120.2 . . ?
C75 C74 H74 120.2 . . ?
C75 C74 C73 119.7(2) . . ?
C49 C52 H52A 109.5 . . ?
C49 C52 H52B 109.5 . . ?
C49 C52 H52C 109.5 . . ?
H52A C52 H52B 109.5 . . ?
H52A C52 H52C 109.5 . . ?
H52B C52 H52C 109.5 . . ?
Co2 C71 H71 125.9 . . ?
C72 C71 Co2 70.02(13) . . ?
C72 C71 H71 126.0 . . ?
C70 C71 Co2 69.66(14) . . ?
C70 C71 C72 108.1(2) . . ?
C70 C71 H71 126.0 . . ?
C74 C73 H73 120.0 . . ?
C78 C73 C74 120.1(2) . . ?
C78 C73 H73 120.0 . . ?
Co2 C69 H69 126.7 . . ?
C68 C69 Co2 69.49(14) . . ?
C68 C69 H69 126.0 . . ?
C70 C69 Co2 69.35(14) . . ?
C70 C69 C68 108.0(2) . . ?
C70 C69 H69 126.0 . . ?
Co1 C54 H54 126.1 . . ?
C53 C54 Co1 69.88(14) . . ?
C53 C54 H54 126.1 . . ?
C53 C54 C55 107.8(2) . . ?
C55 C54 Co1 69.53(15) . . ?
C55 C54 H54 126.1 . . ?
Co2 C70 H70 126.1 . . ?
C71 C70 Co2 69.40(14) . . ?
C71 C70 H70 126.0 . . ?
C69 C70 Co2 70.09(14) . . ?
C69 C70 C71 108.0(2) . . ?
C69 C70 H70 126.0 . . ?
C75 C76 H76 120.4 . . ?
C77 C76 H76 120.4 . . ?
C77 C76 C75 119.2(2) . . ?
C74 C75 C76 120.2(2) . . ?
C74 C75 H75 119.9 . . ?
C76 C75 H75 119.9 . . ?
C81 C82 H82 120.0 . . ?
C83 C82 H82 120.0 . . ?
C83 C82 C81 120.0(3) . . ?
Co1 C56 H56 126.2 . . ?
C57 C56 Co1 69.67(13) . . ?
C57 C56 H56 126.0 . . ?
C55 C56 Co1 69.76(15) . . ?
C55 C56 C57 108.1(2) . . ?
C55 C56 H56 126.0 . . ?
C82 C81 H81 120.0 . . ?
C80 C81 C82 119.9(2) . . ?
C80 C81 H81 120.0 . . ?
C45 C47 H47A 109.5 . . ?
C45 C47 H47B 109.5 . . ?
C45 C47 H47C 109.5 . . ?
H47A C47 H47B 109.5 . . ?
H47A C47 H47C 109.5 . . ?
H47B C47 H47C 109.5 . . ?
C73 C78 H78 120.1 . . ?
C77 C78 C73 119.8(2) . . ?
C77 C78 H78 120.1 . . ?
C76 C77 H77 119.5 . . ?
C78 C77 C76 121.0(2) . . ?
C78 C77 H77 119.5 . . ?
C23 C24 H24A 109.5 . . ?
C23 C24 H24B 109.5 . . ?
C23 C24 H24C 109.5 . . ?
H24A C24 H24B 109.5 . . ?
H24A C24 H24C 109.5 . . ?
H24B C24 H24C 109.5 . . ?
C82 C83 H83 120.2 . . ?
C84 C83 C82 119.5(3) . . ?
C84 C83 H83 120.2 . . ?
C81 C80 H80 119.9 . . ?
C81 C80 C79 120.1(3) . . ?
C79 C80 H80 119.9 . . ?
Co1 C55 H55 126.5 . . ?
C54 C55 Co1 69.51(14) . . ?
C54 C55 H55 125.9 . . ?
C56 C55 Co1 69.69(15) . . ?
C56 C55 C54 108.2(2) . . ?
C56 C55 H55 125.9 . . ?
C83 C84 H84 119.3 . . ?
C83 C84 C79 121.3(3) . . ?
C79 C84 H84 119.3 . . ?
C80 C79 H79 120.5 . . ?
C84 C79 C80 119.1(3) . . ?
C84 C79 H79 120.5 . . ?
C45 C46 H46A 109.5 . . ?
C45 C46 H46B 109.5 . . ?
C45 C46 H46C 109.5 . . ?
H46A C46 H46B 109.5 . . ?
H46A C46 H46C 109.5 . . ?
H46B C46 H46C 109.5 . . ?
C45 C48 H48A 109.5 . . ?
C45 C48 H48B 109.5 . . ?
C45 C48 H48C 109.5 . . ?
H48A C48 H48B 109.5 . . ?
H48A C48 H48C 109.5 . . ?
H48B C48 H48C 109.5 . . ?

loop_
_geom_bond_atom_site_label_1
_geom_bond_atom_site_label_2
_geom_bond_distance
_geom_bond_site_symmetry_2
_geom_bond_publ_flag
Ni1 O1 1.8422(15) . ?
Ni1 N1 1.8814(19) . ?
Ni1 N3 1.8144(18) . ?
Ni1 N2 1.8258(19) . ?
Ni2 O3 1.8410(15) . ?
Ni2 N4 1.8819(19) . ?
Ni2 N6 1.8158(18) . ?
Ni2 N5 1.8289(19) . ?
Co1 C60 2.033(2) . ?
Co1 C61 2.023(2) . ?
Co1 C62 2.025(2) . ?
Co1 C58 2.034(2) . ?
Co1 C59 2.050(2) . ?
Co1 C53 2.038(2) . ?
Co1 C57 2.033(2) . ?
Co1 C54 2.030(2) . ?
Co1 C56 2.030(2) . ?
Co1 C55 2.031(2) . ?
Co2 C63 2.023(2) . ?
Co2 C64 2.029(2) . ?
Co2 C68 2.037(2) . ?
Co2 C67 2.033(2) . ?
Co2 C72 2.040(2) . ?
Co2 C66 2.048(2) . ?
Co2 C65 2.037(2) . ?
Co2 C71 2.028(2) . ?
Co2 C69 2.041(2) . ?
Co2 C70 2.031(2) . ?
O3 C44 1.350(3) . ?
O1 C18 1.353(3) . ?
O2 C6 1.232(3) . ?
O4 C32 1.235(3) . ?
N1 C5 1.358(3) . ?
N1 C1 1.338(3) . ?
N4 C27 1.338(3) . ?
N4 C31 1.355(3) . ?
N6 C39 1.388(3) . ?
N6 C38 1.387(3) . ?
N3 C12 1.391(3) . ?
N3 C13 1.389(3) . ?
N2 C6 1.351(3) . ?
N2 C7 1.412(3) . ?
N5 C33 1.413(3) . ?
N5 C32 1.344(3) . ?
C19 C15 1.538(3) . ?
C19 C20 1.536(3) . ?
C19 C22 1.533(3) . ?
C19 C21 1.538(3) . ?
C39 C40 1.399(3) . ?
C39 C44 1.430(3) . ?
C12 C7 1.429(3) . ?
C12 C11 1.403(3) . ?
C36 H36 0.9500 . ?
C36 C37 1.397(3) . ?
C36 C35 1.381(3) . ?
C16 H16 0.9500 . ?
C16 C15 1.390(3) . ?
C16 C17 1.412(3) . ?
C38 C33 1.432(3) . ?
C38 C37 1.404(3) . ?
C6 C5 1.515(3) . ?
C13 C14 1.393(3) . ?
C13 C18 1.432(3) . ?
C43 C42 1.408(3) . ?
C43 C44 1.400(3) . ?
C43 C49 1.538(3) . ?
C40 H40 0.9500 . ?
C40 C41 1.404(3) . ?
C42 H42 0.9500 . ?
C42 C41 1.394(3) . ?
C15 C14 1.401(3) . ?
C33 C34 1.383(3) . ?
C49 C50 1.538(3) . ?
C49 C51 1.538(3) . ?
C49 C52 1.529(3) . ?
C60 H60 0.9500 . ?
C60 C61 1.417(3) . ?
C60 C59 1.423(3) . ?
C7 C8 1.385(3) . ?
C14 H14 0.9500 . ?
C27 H27 0.9500 . ?
C27 C28 1.379(3) . ?
C5 C4 1.377(3) . ?
C23 C17 1.536(3) . ?
C23 C26 1.536(3) . ?
C23 C25 1.541(3) . ?
C23 C24 1.540(3) . ?
C29 H29 0.9500 . ?
C29 C28 1.383(3) . ?
C29 C30 1.394(3) . ?
C61 H61 0.9500 . ?
C61 C62 1.423(3) . ?
C63 H63 0.9500 . ?
C63 C64 1.422(3) . ?
C63 C67 1.417(3) . ?
C64 H64 0.9500 . ?
C64 C65 1.429(3) . ?
C2 H2 0.9500 . ?
C2 C1 1.381(3) . ?
C2 C3 1.383(3) . ?
C62 H62 0.9500 . ?
C62 C58 1.428(3) . ?
C18 C17 1.398(3) . ?
C11 H11 0.9500 . ?
C11 C10 1.392(3) . ?
C10 H10 0.9500 . ?
C10 C9 1.386(3) . ?
C20 H20A 0.9800 . ?
C20 H20B 0.9800 . ?
C20 H20C 0.9800 . ?
C37 H37 0.9500 . ?
C28 H28 0.9500 . ?
C68 H68 0.9500 . ?
C68 C72 1.415(3) . ?
C68 C69 1.420(3) . ?
C1 H1 0.9500 . ?
C58 H58 0.9500 . ?
C58 C59 1.414(4) . ?
C8 H8 0.9500 . ?
C8 C9 1.395(3) . ?
C45 C41 1.534(3) . ?
C45 C47 1.522(3) . ?
C45 C46 1.528(3) . ?
C45 C48 1.530(3) . ?
C35 H35 0.9500 . ?
C35 C34 1.394(3) . ?
C50 H50A 0.9800 . ?
C50 H50B 0.9800 . ?
C50 H50C 0.9800 . ?
C22 H22A 0.9800 . ?
C22 H22B 0.9800 . ?
C22 H22C 0.9800 . ?
C21 H21A 0.9800 . ?
C21 H21B 0.9800 . ?
C21 H21C 0.9800 . ?
C59 H59 0.9500 . ?
C67 H67 0.9500 . ?
C67 C66 1.415(3) . ?
C26 H26A 0.9800 . ?
C26 H26B 0.9800 . ?
C26 H26C 0.9800 . ?
C34 H34 0.9500 . ?
C32 C31 1.513(3) . ?
C53 H53 0.9500 . ?
C53 C57 1.415(3) . ?
C53 C54 1.420(3) . ?
C9 H9 0.9500 . ?
C30 H30 0.9500 . ?
C30 C31 1.376(3) . ?
C3 H3 0.9500 . ?
C3 C4 1.394(3) . ?
C72 H72 0.9500 . ?
C72 C71 1.420(3) . ?
C25 H25A 0.9800 . ?
C25 H25B 0.9800 . ?
C25 H25C 0.9800 . ?
C57 H57 0.9500 . ?
C57 C56 1.419(3) . ?
C51 H51A 0.9800 . ?
C51 H51B 0.9800 . ?
C51 H51C 0.9800 . ?
C4 H4 0.9500 . ?
C66 H66 0.9500 . ?
C66 C65 1.423(3) . ?
C65 H65 0.9500 . ?
C74 H74 0.9500 . ?
C74 C73 1.385(3) . ?
C74 C75 1.384(3) . ?
C52 H52A 0.9800 . ?
C52 H52B 0.9800 . ?
C52 H52C 0.9800 . ?
C71 H71 0.9500 . ?
C71 C70 1.420(3) . ?
C73 H73 0.9500 . ?
C73 C78 1.384(3) . ?
C69 H69 0.9500 . ?
C69 C70 1.411(4) . ?
C54 H54 0.9500 . ?
C54 C55 1.421(4) . ?
C70 H70 0.9500 . ?
C76 H76 0.9500 . ?
C76 C75 1.391(4) . ?
C76 C77 1.380(4) . ?
C75 H75 0.9500 . ?
C82 H82 0.9500 . ?
C82 C81 1.385(4) . ?
C82 C83 1.382(4) . ?
C56 H56 0.9500 . ?
C56 C55 1.407(4) . ?
C81 H81 0.9500 . ?
C81 C80 1.383(4) . ?
C47 H47A 0.9800 . ?
C47 H47B 0.9800 . ?
C47 H47C 0.9800 . ?
C78 H78 0.9500 . ?
C78 C77 1.370(4) . ?
C77 H77 0.9500 . ?
C24 H24A 0.9800 . ?
C24 H24B 0.9800 . ?
C24 H24C 0.9800 . ?
C83 H83 0.9500 . ?
C83 C84 1.373(4) . ?
C80 H80 0.9500 . ?
C80 C79 1.388(4) . ?
C55 H55 0.9500 . ?
C84 H84 0.9500 . ?
C84 C79 1.378(4) . ?
C79 H79 0.9500 . ?
C46 H46A 0.9800 . ?
C46 H46B 0.9800 . ?
C46 H46C 0.9800 . ?
C48 H48A 0.9800 . ?
C48 H48B 0.9800 . ?
C48 H48C 0.9800 . ?

loop_
_geom_torsion_atom_site_label_1
_geom_torsion_atom_site_label_2
_geom_torsion_atom_site_label_3
_geom_torsion_atom_site_label_4
_geom_torsion
_geom_torsion_site_symmetry_1
_geom_torsion_site_symmetry_2
_geom_torsion_site_symmetry_3
_geom_torsion_site_symmetry_4
_geom_torsion_publ_flag
Ni1 O1 C18 C13 0.3(2) . . . . ?
Ni1 O1 C18 C17 178.88(17) . . . . ?
Ni1 N1 C5 C6 -4.8(2) . . . . ?
Ni1 N1 C5 C4 175.43(18) . . . . ?
Ni1 N1 C1 C2 -175.34(16) . . . . ?
Ni1 N3 C12 C7 -4.4(2) . . . . ?
Ni1 N3 C12 C11 173.59(19) . . . . ?
Ni1 N3 C13 C14 174.31(18) . . . . ?
Ni1 N3 C13 C18 -4.4(2) . . . . ?
Ni1 N2 C6 O2 179.2(2) . . . . ?
Ni1 N2 C6 C5 -0.4(2) . . . . ?
Ni1 N2 C7 C12 3.5(2) . . . . ?
Ni1 N2 C7 C8 -174.18(19) . . . . ?
Ni2 O3 C44 C39 -2.9(2) . . . . ?
Ni2 O3 C44 C43 175.17(16) . . . . ?
Ni2 N4 C27 C28 -176.08(17) . . . . ?
Ni2 N4 C31 C32 -4.1(2) . . . . ?
Ni2 N4 C31 C30 176.03(18) . . . . ?
Ni2 N6 C39 C40 175.22(18) . . . . ?
Ni2 N6 C39 C44 -4.4(2) . . . . ?
Ni2 N6 C38 C33 -3.4(2) . . . . ?
Ni2 N6 C38 C37 174.29(19) . . . . ?
Ni2 N5 C33 C38 4.3(2) . . . . ?
Ni2 N5 C33 C34 -173.26(19) . . . . ?
Ni2 N5 C32 O4 180.0(2) . . . . ?
Ni2 N5 C32 C31 0.2(2) . . . . ?
Co1 C60 C61 C62 -59.17(16) . . . . ?
Co1 C60 C59 C58 58.21(17) . . . . ?
Co1 C61 C62 C58 -59.53(16) . . . . ?
Co1 C62 C58 C59 -59.69(17) . . . . ?
Co1 C58 C59 C60 -58.09(16) . . . . ?
Co1 C53 C57 C56 -59.10(16) . . . . ?
Co1 C53 C54 C55 59.39(17) . . . . ?
Co1 C57 C56 C55 -59.41(18) . . . . ?
Co1 C54 C55 C56 59.17(18) . . . . ?
Co1 C56 C55 C54 -59.06(18) . . . . ?
Co2 C63 C64 C65 -59.45(17) . . . . ?
Co2 C63 C67 C66 59.70(17) . . . . ?
Co2 C64 C65 C66 -59.52(17) . . . . ?
Co2 C68 C72 C71 -58.81(16) . . . . ?
Co2 C68 C69 C70 58.84(18) . . . . ?
Co2 C67 C66 C65 58.38(17) . . . . ?
Co2 C72 C71 C70 -59.48(17) . . . . ?
Co2 C66 C65 C64 58.96(17) . . . . ?
Co2 C71 C70 C69 -59.70(18) . . . . ?
Co2 C69 C70 C71 59.26(17) . . . . ?
O3 Ni2 N4 C27 -0.92(19) . . . . ?
O3 Ni2 N4 C31 -177.97(15) . . . . ?
O3 Ni2 N6 C39 2.46(15) . . . . ?
O3 Ni2 N6 C38 -173.77(15) . . . . ?
O1 Ni1 N1 C5 -176.80(15) . . . . ?
O1 Ni1 N1 C1 -0.7(2) . . . . ?
O1 Ni1 N3 C12 -174.22(15) . . . . ?
O1 Ni1 N3 C13 3.82(15) . . . . ?
O1 C18 C17 C16 177.01(18) . . . . ?
O1 C18 C17 C23 -3.5(3) . . . . ?
O2 C6 C5 N1 -176.2(2) . . . . ?
O2 C6 C5 C4 3.5(4) . . . . ?
O4 C32 C31 N4 -177.2(2) . . . . ?
O4 C32 C31 C30 2.7(4) . . . . ?
N1 Ni1 O1 C18 176.55(13) . . . . ?
N1 Ni1 N2 C6 -1.79(17) . . . . ?
N1 Ni1 N2 C7 176.44(16) . . . . ?
N1 C5 C4 C3 0.6(4) . . . . ?
N4 Ni2 O3 C44 178.78(13) . . . . ?
N4 Ni2 N5 C33 176.64(16) . . . . ?
N4 Ni2 N5 C32 -1.99(17) . . . . ?
N4 C27 C28 C29 0.1(3) . . . . ?
N6 Ni2 O3 C44 0.25(14) . . . . ?
N6 Ni2 N5 C33 -5.02(16) . . . . ?
N6 Ni2 N5 C32 176.35(18) . . . . ?
N6 C39 C40 C41 178.2(2) . . . . ?
N6 C39 C44 O3 4.8(3) . . . . ?
N6 C39 C44 C43 -173.27(19) . . . . ?
N6 C38 C33 N5 -0.6(3) . . . . ?
N6 C38 C33 C34 177.1(2) . . . . ?
N6 C38 C37 C36 -176.5(2) . . . . ?
N3 Ni1 O1 C18 -2.27(14) . . . . ?
N3 Ni1 N2 C6 176.96(18) . . . . ?
N3 Ni1 N2 C7 -4.81(16) . . . . ?
N3 C12 C7 N2 0.5(3) . . . . ?
N3 C12 C7 C8 178.3(2) . . . . ?
N3 C12 C11 C10 -177.3(2) . . . . ?
N3 C13 C14 C15 179.0(2) . . . . ?
N3 C13 C18 O1 2.6(3) . . . . ?
N3 C13 C18 C17 -175.98(19) . . . . ?
N2 Ni1 N1 C5 3.69(16) . . . . ?
N2 Ni1 N1 C1 179.8(2) . . . . ?
N2 Ni1 N3 C12 5.18(15) . . . . ?
N2 Ni1 N3 C13 -176.78(16) . . . . ?
N2 C6 C5 N1 3.4(3) . . . . ?
N2 C6 C5 C4 -176.8(2) . . . . ?
N2 C7 C8 C9 176.6(2) . . . . ?
N5 Ni2 N4 C27 -179.58(19) . . . . ?
N5 Ni2 N4 C31 3.37(16) . . . . ?
N5 Ni2 N6 C39 -179.01(15) . . . . ?
N5 Ni2 N6 C38 4.77(15) . . . . ?
N5 C33 C34 C35 177.1(2) . . . . ?
N5 C32 C31 N4 2.6(3) . . . . ?
N5 C32 C31 C30 -177.6(2) . . . . ?
C19 C15 C14 C13 177.39(19) . . . . ?
C39 N6 C38 C33 -178.7(2) . . . . ?
C39 N6 C38 C37 -1.0(4) . . . . ?
C39 C40 C41 C42 -2.9(3) . . . . ?
C39 C40 C41 C45 177.92(19) . . . . ?
C12 N3 C13 C14 -8.1(4) . . . . ?
C12 N3 C13 C18 173.2(2) . . . . ?
C12 C7 C8 C9 -0.8(4) . . . . ?
C12 C11 C10 C9 -0.5(4) . . . . ?
C36 C35 C34 C33 1.1(4) . . . . ?
C16 C15 C14 C13 -1.0(3) . . . . ?
C38 N6 C39 C40 -9.4(4) . . . . ?
C38 N6 C39 C44 170.9(2) . . . . ?
C38 C33 C34 C35 -0.2(4) . . . . ?
C6 N2 C7 C12 -178.5(2) . . . . ?
C6 N2 C7 C8 3.8(4) . . . . ?
C6 C5 C4 C3 -179.2(2) . . . . ?
C13 N3 C12 C7 178.1(2) . . . . ?
C13 N3 C12 C11 -4.0(4) . . . . ?
C13 C18 C17 C16 -4.5(3) . . . . ?
C13 C18 C17 C23 174.99(19) . . . . ?
C43 C42 C41 C40 3.3(3) . . . . ?
C43 C42 C41 C45 -177.5(2) . . . . ?
C40 C39 C44 O3 -174.85(18) . . . . ?
C40 C39 C44 C43 7.0(3) . . . . ?
C42 C43 C44 O3 175.43(19) . . . . ?
C42 C43 C44 C39 -6.6(3) . . . . ?
C42 C43 C49 C50 119.3(2) . . . . ?
C42 C43 C49 C51 -120.5(2) . . . . ?
C42 C43 C49 C52 1.1(3) . . . . ?
C15 C16 C17 C23 -178.4(2) . . . . ?
C15 C16 C17 C18 1.1(3) . . . . ?
C33 N5 C32 O4 1.6(4) . . . . ?
C33 N5 C32 C31 -178.2(2) . . . . ?
C33 C38 C37 C36 1.2(3) . . . . ?
C44 C39 C40 C41 -2.2(3) . . . . ?
C44 C43 C42 C41 1.4(3) . . . . ?
C44 C43 C49 C50 -57.8(3) . . . . ?
C44 C43 C49 C51 62.4(3) . . . . ?
C44 C43 C49 C52 -176.0(2) . . . . ?
C49 C43 C42 C41 -175.78(19) . . . . ?
C49 C43 C44 O3 -7.4(3) . . . . ?
C49 C43 C44 C39 170.63(19) . . . . ?
C60 C61 C62 Co1 59.43(16) . . . . ?
C60 C61 C62 C58 -0.1(3) . . . . ?
C7 N2 C6 O2 1.3(4) . . . . ?
C7 N2 C6 C5 -178.3(2) . . . . ?
C7 C12 C11 C10 0.6(3) . . . . ?
C7 C8 C9 C10 0.9(4) . . . . ?
C14 C13 C18 O1 -176.19(18) . . . . ?
C14 C13 C18 C17 5.2(3) . . . . ?
C27 N4 C31 C32 178.59(19) . . . . ?
C27 N4 C31 C30 -1.3(3) . . . . ?
C5 N1 C1 C2 0.5(3) . . . . ?
C29 C30 C31 N4 0.9(4) . . . . ?
C29 C30 C31 C32 -179.0(2) . . . . ?
C61 C60 C59 Co1 -59.06(16) . . . . ?
C61 C60 C59 C58 -0.8(3) . . . . ?
C61 C62 C58 Co1 59.26(16) . . . . ?
C61 C62 C58 C59 -0.4(3) . . . . ?
C63 C64 C65 Co2 59.14(17) . . . . ?
C63 C64 C65 C66 -0.4(3) . . . . ?
C63 C67 C66 Co2 -59.01(16) . . . . ?
C63 C67 C66 C65 -0.6(3) . . . . ?
C64 C63 C67 Co2 -59.30(16) . . . . ?
C64 C63 C67 C66 0.4(3) . . . . ?
C2 C3 C4 C5 0.4(4) . . . . ?
C62 C58 C59 Co1 58.88(17) . . . . ?
C62 C58 C59 C60 0.8(3) . . . . ?
C18 C13 C14 C15 -2.4(3) . . . . ?
C11 C12 C7 N2 -177.69(19) . . . . ?
C11 C12 C7 C8 0.1(3) . . . . ?
C11 C10 C9 C8 -0.2(4) . . . . ?
C20 C19 C15 C16 -122.2(2) . . . . ?
C20 C19 C15 C14 59.5(3) . . . . ?
C37 C36 C35 C34 -0.9(4) . . . . ?
C37 C38 C33 N5 -178.58(19) . . . . ?
C37 C38 C33 C34 -0.9(3) . . . . ?
C28 C29 C30 C31 0.0(4) . . . . ?
C17 C16 C15 C19 -176.62(19) . . . . ?
C17 C16 C15 C14 1.7(3) . . . . ?
C68 C72 C71 Co2 59.12(16) . . . . ?
C68 C72 C71 C70 -0.4(3) . . . . ?
C68 C69 C70 Co2 -58.92(18) . . . . ?
C68 C69 C70 C71 0.3(3) . . . . ?
C1 N1 C5 C6 178.70(19) . . . . ?
C1 N1 C5 C4 -1.0(3) . . . . ?
C1 C2 C3 C4 -0.9(4) . . . . ?
C35 C36 C37 C38 -0.3(4) . . . . ?
C22 C19 C15 C16 -1.6(3) . . . . ?
C22 C19 C15 C14 -179.8(2) . . . . ?
C21 C19 C15 C16 119.0(2) . . . . ?
C21 C19 C15 C14 -59.3(3) . . . . ?
C59 C60 C61 Co1 59.75(16) . . . . ?
C59 C60 C61 C62 0.6(3) . . . . ?
C67 C63 C64 Co2 59.44(16) . . . . ?
C67 C63 C64 C65 0.0(3) . . . . ?
C67 C66 C65 Co2 -58.34(17) . . . . ?
C67 C66 C65 C64 0.6(3) . . . . ?
C26 C23 C17 C16 -1.7(3) . . . . ?
C26 C23 C17 C18 178.87(19) . . . . ?
C32 N5 C33 C38 -177.3(2) . . . . ?
C32 N5 C33 C34 5.2(4) . . . . ?
C53 C57 C56 Co1 59.37(16) . . . . ?
C53 C57 C56 C55 0.0(3) . . . . ?
C53 C54 C55 Co1 -59.61(17) . . . . ?
C53 C54 C55 C56 -0.4(3) . . . . ?
C30 C29 C28 C27 -0.4(4) . . . . ?
C3 C2 C1 N1 0.5(3) . . . . ?
C72 C68 C69 Co2 -59.41(17) . . . . ?
C72 C68 C69 C70 -0.6(3) . . . . ?
C72 C71 C70 Co2 59.71(16) . . . . ?
C72 C71 C70 C69 0.0(3) . . . . ?
C31 N4 C27 C28 0.8(3) . . . . ?
C25 C23 C17 C16 -122.1(2) . . . . ?
C25 C23 C17 C18 58.5(3) . . . . ?
C57 C53 C54 Co1 -58.98(16) . . . . ?
C57 C53 C54 C55 0.4(3) . . . . ?
C57 C56 C55 Co1 59.35(17) . . . . ?
C57 C56 C55 C54 0.3(3) . . . . ?
C74 C73 C78 C77 -0.6(4) . . . . ?
C73 C74 C75 C76 -0.1(4) . . . . ?
C73 C78 C77 C76 -0.5(4) . . . . ?
C69 C68 C72 Co2 59.39(17) . . . . ?
C69 C68 C72 C71 0.6(3) . . . . ?
C54 C53 C57 Co1 58.87(16) . . . . ?
C54 C53 C57 C56 -0.2(3) . . . . ?
C75 C74 C73 C78 0.9(4) . . . . ?
C75 C76 C77 C78 1.3(4) . . . . ?
C82 C81 C80 C79 -0.7(4) . . . . ?
C82 C83 C84 C79 -1.3(4) . . . . ?
C81 C82 C83 C84 -0.4(4) . . . . ?
C81 C80 C79 C84 -1.0(4) . . . . ?
C47 C45 C41 C40 -172.4(2) . . . . ?
C47 C45 C41 C42 8.5(3) . . . . ?
C77 C76 C75 C74 -0.9(4) . . . . ?
C24 C23 C17 C16 117.6(2) . . . . ?
C24 C23 C17 C18 -61.9(3) . . . . ?
C83 C82 C81 C80 1.4(4) . . . . ?
C83 C84 C79 C80 2.0(4) . . . . ?
C46 C45 C41 C40 67.6(3) . . . . ?
C46 C45 C41 C42 -111.5(3) . . . . ?
C48 C45 C41 C40 -52.0(3) . . . . ?
C48 C45 C41 C42 128.9(2) . . . . ?
